data_2218739
loop_
_publ_author_name
'Saeed, Sohail'
'Bhatti, Moazzam Hussain'
'Tahir, Muhammad Kalim'
'Jones, Peter G.'

_publ_section_title
;
 Ethyl 4-(3-butyrylthioureido)benzoate
;
_journal_coeditor_code IM2072
_journal_issue 7
_journal_name_full 'Acta Crystallographica Section E'
_journal_page_first o1369
_journal_paper_doi 10.1107/S1600536808017868
_journal_volume 64
_journal_year 2008
_chemical_formula_iupac 'C14 H18 N2 O3 S'
_chemical_formula_moiety 'C14 H18 N2 O3 S'
_chemical_formula_sum 'C14 H18 N2 O3 S'
_chemical_formula_weight 294.36
_chemical_melting_point 412
_chemical_name_systematic
;
Ethyl 4-(3-butyrylthioureido)benzoate
;
_space_group_IT_number 2
_symmetry_cell_setting triclinic
_symmetry_space_group_name_Hall '-P 1'
_symmetry_space_group_name_H-M 'P -1'
_atom_sites_solution_hydrogens geom
_atom_sites_solution_primary direct
_atom_sites_solution_secondary difmap
_audit_creation_method SHELXL-97
_cell_angle_alpha 114.472(6)
_cell_angle_beta 101.156(4)
_cell_angle_gamma 102.277(5)
_cell_formula_units_Z 2
_cell_length_a 7.9817(4)
_cell_length_b 9.8843(6)
_cell_length_c 11.0759(6)
_cell_measurement_reflns_used 7295
_cell_measurement_temperature 100(2)
_cell_measurement_theta_max 30.7335
_cell_measurement_theta_min 2.7489
_cell_volume 737.15(9)
_computing_cell_refinement
;
CrysAlis CCD (Oxford Diffraction, 2008)
;
_computing_data_collection
;
CrysAlis CCD (Oxford Diffraction, 2008)
;
_computing_data_reduction
;
CrysAlis RED (Oxford Diffraction, 2008)
;
_computing_molecular_graphics 'XP (Siemens, 1994)'
_computing_publication_material 'SHELXL97 (Sheldrick, 2008)'
_computing_structure_refinement 'SHELXL97 (Sheldrick, 2008)'
_computing_structure_solution 'SHELXS97 (Sheldrick, 2008)'
_diffrn_ambient_temperature 100(2)
_diffrn_detector_area_resol_mean 16.1057
_diffrn_measured_fraction_theta_full 0.969
_diffrn_measured_fraction_theta_max 0.887
_diffrn_measurement_device_type 'Oxford Diffraction Xcalibur S'
_diffrn_measurement_method \w
_diffrn_radiation_monochromator graphite
_diffrn_radiation_source 'Enhance (Mo) X-ray Source'
_diffrn_radiation_type MoK\a
_diffrn_radiation_wavelength 0.71073
_diffrn_reflns_av_R_equivalents 0.0363
_diffrn_reflns_av_sigmaI/netI 0.0456
_diffrn_reflns_limit_h_max 11
_diffrn_reflns_limit_h_min -10
_diffrn_reflns_limit_k_max 13
_diffrn_reflns_limit_k_min -14
_diffrn_reflns_limit_l_max 15
_diffrn_reflns_limit_l_min -15
_diffrn_reflns_number 15025
_diffrn_reflns_theta_full 29.50
_diffrn_reflns_theta_max 30.80
_diffrn_reflns_theta_min 2.75
_exptl_absorpt_coefficient_mu 0.228
_exptl_absorpt_correction_T_max 1.00000
_exptl_absorpt_correction_T_min 0.94365
_exptl_absorpt_correction_type multi-scan
_exptl_absorpt_process_details '(CrysAlis RED; Oxford Diffraction, 2008)'
_exptl_crystal_colour colourless
_exptl_crystal_density_diffrn 1.326
_exptl_crystal_density_method 'not measured'
_exptl_crystal_description pyramid
_exptl_crystal_F_000 312
_exptl_crystal_size_max 0.28
_exptl_crystal_size_mid 0.18
_exptl_crystal_size_min 0.12
_refine_diff_density_max 0.450
_refine_diff_density_min -0.236
_refine_ls_extinction_method none
_refine_ls_goodness_of_fit_ref 0.958
_refine_ls_hydrogen_treatment mixed
_refine_ls_matrix_type full
_refine_ls_number_parameters 191
_refine_ls_number_reflns 4104
_refine_ls_number_restraints 1
_refine_ls_restrained_S_all 0.959
_refine_ls_R_factor_all 0.0575
_refine_ls_R_factor_gt 0.0370
_refine_ls_shift/su_max 0.001
_refine_ls_shift/su_mean 0.000
_refine_ls_structure_factor_coef Fsqd
_refine_ls_weighting_details 'calc w=1/[\s^2^(Fo^2^)+(0.059P)^2^]  where P=(Fo^2^+2Fc^2^)/3'
_refine_ls_weighting_scheme calc
_refine_ls_wR_factor_gt 0.0915
_refine_ls_wR_factor_ref 0.0959
_reflns_number_gt 3045
_reflns_number_total 4104
_reflns_threshold_expression I>2\s(I)
_cod_data_source_file im2072.cif
_cod_data_source_block I
_cod_original_cell_volume 737.15(7)
_cod_database_code 2218739
_cod_database_fobs_code 2218739

loop_
_symmetry_equiv_pos_as_xyz
'x, y, z'
'-x, -y, -z'

loop_
_atom_site_type_symbol
_atom_site_label
_atom_site_fract_x
_atom_site_fract_y
_atom_site_fract_z
_atom_site_U_iso_or_equiv
_atom_site_adp_type
_atom_site_calc_flag
_atom_site_refinement_flags
_atom_site_occupancy
S S 0.47787(5) 0.62325(4) 0.72720(3) 0.02040(10) Uani d . 1
O O1 0.11708(12) 0.45529(11) 0.28568(9) 0.0208(2) Uani d . 1
O O2 1.03683(13) 1.25923(10) 0.60929(9) 0.0217(2) Uani d . 1
O O3 1.04639(12) 1.31498(10) 0.82958(9) 0.0200(2) Uani d . 1
N N1 0.20683(14) 0.45249(13) 0.49337(11) 0.0164(2) Uani d D 1
H H01 0.186(2) 0.3993(17) 0.5294(16) 0.020(4) Uiso d D 1
N N2 0.38248(15) 0.68105(13) 0.51142(11) 0.0168(2) Uani d D 1
H H02 0.318(2) 0.6327(19) 0.4292(16) 0.034(5) Uiso d D 1
C C1 -0.2318(2) -0.03015(17) 0.08970(15) 0.0334(4) Uani d . 1
H H1A -0.1512 -0.0873 0.1061 0.050 Uiso calc R 1
H H1B -0.2954 -0.0787 -0.0107 0.050 Uiso calc R 1
H H1C -0.3200 -0.0343 0.1396 0.050 Uiso calc R 1
C C2 -0.1213(2) 0.14034(17) 0.14262(14) 0.0313(3) Uani d . 1
H H2A -0.0333 0.1442 0.0912 0.038 Uiso calc R 1
H H2B -0.2027 0.1971 0.1238 0.038 Uiso calc R 1
C C3 -0.02144(18) 0.22120(15) 0.29715(13) 0.0195(3) Uani d . 1
H H3A -0.1110 0.2245 0.3480 0.023 Uiso calc R 1
H H3B 0.0497 0.1574 0.3162 0.023 Uiso calc R 1
C C4 0.10397(16) 0.38601(15) 0.35434(13) 0.0161(3) Uani d . 1
C C5 0.35361(16) 0.58945(14) 0.57240(12) 0.0152(2) Uani d . 1
C C6 0.52972(17) 0.81999(14) 0.56141(13) 0.0158(2) Uani d . 1
C C7 0.60248(17) 0.84283(15) 0.46402(13) 0.0177(3) Uani d . 1
H H7 0.5545 0.7659 0.3681 0.021 Uiso calc R 1
C C8 0.74473(18) 0.97773(15) 0.50722(13) 0.0174(3) Uani d . 1
H H8 0.7932 0.9937 0.4405 0.021 Uiso calc R 1
C C9 0.81749(17) 1.09026(14) 0.64780(13) 0.0162(3) Uani d . 1
C C10 0.74195(17) 1.06811(14) 0.74442(13) 0.0176(3) Uani d . 1
H H10 0.7898 1.1453 0.8402 0.021 Uiso calc R 1
C C11 0.59726(18) 0.93406(15) 0.70161(13) 0.0183(3) Uani d . 1
H H11 0.5448 0.9203 0.7675 0.022 Uiso calc R 1
C C12 0.97646(17) 1.22913(14) 0.69088(13) 0.0168(3) Uani d . 1
C C13 1.20350(18) 1.45409(16) 0.88185(14) 0.0237(3) Uani d . 1
H H13A 1.1674 1.5352 0.8632 0.028 Uiso calc R 1
H H13B 1.2942 1.4265 0.8350 0.028 Uiso calc R 1
C C14 1.28094(19) 1.51477(17) 1.03564(14) 0.0267(3) Uani d . 1
H H14A 1.1882 1.5369 1.0802 0.040 Uiso calc R 1
H H14B 1.3836 1.6116 1.0751 0.040 Uiso calc R 1
H H14C 1.3218 1.4356 1.0525 0.040 Uiso calc R 1

loop_
_atom_site_aniso_label
_atom_site_aniso_U_11
_atom_site_aniso_U_22
_atom_site_aniso_U_33
_atom_site_aniso_U_12
_atom_site_aniso_U_13
_atom_site_aniso_U_23
S 0.02247(18) 0.01856(17) 0.01304(16) -0.00118(13) -0.00170(12) 0.00807(12)
O1 0.0212(5) 0.0233(5) 0.0159(5) 0.0035(4) 0.0012(4) 0.0114(4)
O2 0.0249(5) 0.0201(5) 0.0190(5) 0.0014(4) 0.0087(4) 0.0103(4)
O3 0.0195(5) 0.0196(5) 0.0147(4) -0.0025(4) 0.0005(4) 0.0091(4)
N1 0.0176(5) 0.0163(5) 0.0118(5) 0.0002(4) 0.0020(4) 0.0072(4)
N2 0.0179(5) 0.0166(5) 0.0114(5) 0.0007(4) 0.0007(4) 0.0069(4)
C1 0.0376(9) 0.0212(7) 0.0205(7) 0.0011(6) -0.0044(6) 0.0010(6)
C2 0.0431(9) 0.0214(7) 0.0159(7) 0.0027(6) -0.0031(6) 0.0059(6)
C3 0.0197(6) 0.0180(6) 0.0138(6) 0.0018(5) 0.0023(5) 0.0046(5)
C4 0.0147(6) 0.0193(6) 0.0126(6) 0.0058(5) 0.0036(5) 0.0062(5)
C5 0.0153(6) 0.0146(6) 0.0138(6) 0.0040(5) 0.0046(5) 0.0055(5)
C6 0.0153(6) 0.0149(6) 0.0166(6) 0.0032(5) 0.0030(5) 0.0085(5)
C7 0.0218(7) 0.0169(6) 0.0128(6) 0.0053(5) 0.0041(5) 0.0066(5)
C8 0.0220(6) 0.0178(6) 0.0155(6) 0.0063(5) 0.0071(5) 0.0102(5)
C9 0.0174(6) 0.0152(6) 0.0169(6) 0.0043(5) 0.0045(5) 0.0093(5)
C10 0.0215(6) 0.0159(6) 0.0132(6) 0.0043(5) 0.0040(5) 0.0065(5)
C11 0.0215(6) 0.0188(6) 0.0157(6) 0.0050(5) 0.0073(5) 0.0093(5)
C12 0.0186(6) 0.0165(6) 0.0170(6) 0.0063(5) 0.0048(5) 0.0096(5)
C13 0.0192(7) 0.0222(7) 0.0232(7) -0.0037(5) -0.0011(5) 0.0135(6)
C14 0.0227(7) 0.0281(8) 0.0198(7) 0.0003(6) 0.0025(5) 0.0086(6)

loop_
_atom_type_symbol
_atom_type_description
_atom_type_scat_dispersion_real
_atom_type_scat_dispersion_imag
_atom_type_scat_source
C C 0.0033 0.0016 'International Tables Vol C Tables 4.2.6.8 and 6.1.1.4'
H H 0.0000 0.0000 'International Tables Vol C Tables 4.2.6.8 and 6.1.1.4'
N N 0.0061 0.0033 'International Tables Vol C Tables 4.2.6.8 and 6.1.1.4'
O O 0.0106 0.0060 'International Tables Vol C Tables 4.2.6.8 and 6.1.1.4'
S S 0.1246 0.1234 'International Tables Vol C Tables 4.2.6.8 and 6.1.1.4'

loop_
_geom_angle_atom_site_label_1
_geom_angle_atom_site_label_2
_geom_angle_atom_site_label_3
_geom_angle
C12 O3 C13 116.02(10)
C5 N1 C4 129.07(11)
C5 N2 C6 127.24(11)
C3 C2 C1 111.68(12)
C4 C3 C2 114.61(11)
O1 C4 N1 122.53(12)
O1 C4 C3 123.91(11)
N1 C4 C3 113.56(11)
N2 C5 N1 114.66(11)
N2 C5 S 126.56(9)
N1 C5 S 118.75(9)
C11 C6 C7 120.20(11)
C11 C6 N2 122.15(11)
C7 C6 N2 117.61(11)
C8 C7 C6 119.86(11)
C7 C8 C9 120.51(11)
C8 C9 C10 119.35(12)
C8 C9 C12 118.79(11)
C10 C9 C12 121.84(11)
C11 C10 C9 120.51(12)
C10 C11 C6 119.52(11)
O2 C12 O3 124.13(12)
O2 C12 C9 123.78(11)
O3 C12 C9 112.08(10)
O3 C13 C14 107.33(10)
C5 N1 H01 115.6(11)
C4 N1 H01 114.8(11)
C5 N2 H02 109.4(11)
C6 N2 H02 121.4(11)
C2 C1 H1A 109.5
C2 C1 H1B 109.5
H1A C1 H1B 109.5
C2 C1 H1C 109.5
H1A C1 H1C 109.5
H1B C1 H1C 109.5
C3 C2 H2A 109.3
C1 C2 H2A 109.3
C3 C2 H2B 109.3
C1 C2 H2B 109.3
H2A C2 H2B 107.9
C4 C3 H3A 108.6
C2 C3 H3A 108.6
C4 C3 H3B 108.6
C2 C3 H3B 108.6
H3A C3 H3B 107.6
C8 C7 H7 120.1
C6 C7 H7 120.1
C7 C8 H8 119.7
C9 C8 H8 119.7
C11 C10 H10 119.7
C9 C10 H10 119.7
C10 C11 H11 120.2
C6 C11 H11 120.2
O3 C13 H13A 110.2
C14 C13 H13A 110.2
O3 C13 H13B 110.2
C14 C13 H13B 110.2
H13A C13 H13B 108.5
C13 C14 H14A 109.5
C13 C14 H14B 109.5
H14A C14 H14B 109.5
C13 C14 H14C 109.5
H14A C14 H14C 109.5
H14B C14 H14C 109.5

loop_
_geom_bond_atom_site_label_1
_geom_bond_atom_site_label_2
_geom_bond_distance
S C5 1.6617(13)
O1 C4 1.2207(15)
O2 C12 1.2114(15)
O3 C12 1.3336(15)
O3 C13 1.4576(15)
N1 C5 1.3850(16)
N1 C4 1.3856(16)
N2 C5 1.3443(16)
N2 C6 1.4161(16)
C1 C2 1.520(2)
C2 C3 1.5071(18)
C3 C4 1.5044(17)
C6 C11 1.3929(17)
C6 C7 1.3930(17)
C7 C8 1.3833(17)
C8 C9 1.3926(17)
C9 C10 1.3944(17)
C9 C12 1.4846(17)
C10 C11 1.3896(17)
C13 C14 1.4939(18)
N1 H01 0.791(13)
N2 H02 0.823(15)
C1 H1A 0.9800
C1 H1B 0.9800
C1 H1C 0.9800
C2 H2A 0.9900
C2 H2B 0.9900
C3 H3A 0.9900
C3 H3B 0.9900
C7 H7 0.9500
C8 H8 0.9500
C10 H10 0.9500
C11 H11 0.9500
C13 H13A 0.9900
C13 H13B 0.9900
C14 H14A 0.9800
C14 H14B 0.9800
C14 H14C 0.9800

loop_
_geom_hbond_atom_site_label_D
_geom_hbond_atom_site_label_H
_geom_hbond_atom_site_label_A
_geom_hbond_site_symmetry_A
_geom_hbond_distance_DH
_geom_hbond_distance_HA
_geom_hbond_distance_DA
_geom_hbond_angle_DHA
N2 H02 O1 . 0.82(2) 1.92(2) 2.6530(10) 148(2)
N1 H01 O2 1_445 0.790(10) 2.200(10) 2.9570(10) 160(2)
C13 H13A O1 2_676 0.99 2.58 3.363(2) 136.0
C1 H1B S 1_444 0.98 3.00 3.854(2) 146.5
C13 H13B S 1_665 0.99 2.96 3.5770(10) 121.6
C14 H14C S 2_777 0.98 2.98 3.821(2) 143.9

loop_
_geom_torsion_atom_site_label_1
_geom_torsion_atom_site_label_2
_geom_torsion_atom_site_label_3
_geom_torsion_atom_site_label_4
_geom_torsion
C1 C2 C3 C4 174.75(13)
C5 N1 C4 O1 -10.3(2)
C5 N1 C4 C3 168.79(12)
C2 C3 C4 O1 4.85(19)
C2 C3 C4 N1 -174.24(12)
C6 N2 C5 N1 -174.22(11)
C6 N2 C5 S 4.13(19)
C4 N1 C5 N2 10.80(19)
C4 N1 C5 S -167.69(10)
C5 N2 C6 C11 -42.44(19)
C5 N2 C6 C7 139.90(13)
C11 C6 C7 C8 1.35(19)
N2 C6 C7 C8 179.06(11)
C6 C7 C8 C9 0.81(19)
C7 C8 C9 C10 -1.97(19)
C7 C8 C9 C12 176.71(11)
C8 C9 C10 C11 0.99(19)
C12 C9 C10 C11 -177.65(12)
C9 C10 C11 C6 1.1(2)
C7 C6 C11 C10 -2.31(19)
N2 C6 C11 C10 -179.92(12)
C13 O3 C12 O2 1.00(18)
C13 O3 C12 C9 179.95(10)
C8 C9 C12 O2 7.60(19)
C10 C9 C12 O2 -173.76(13)
C8 C9 C12 O3 -171.36(12)
C10 C9 C12 O3 7.28(17)
C12 O3 C13 C14 -169.36(11)

loop_
_cod_related_entry_id
_cod_related_entry_database
_cod_related_entry_code
1 ChemSpider 772840
